data_1100051
loop_
_publ_author_name
'Brandon, J. K.'
'Pearson, W. B.'
'Riley, P. W.'
'Chien, C.'
'Stokhuyzen, R.'

_publ_section_title
;
 \g-Brasses with R cells
;
_journal_issue 4
_journal_name_full 'Acta Crystallographica Section B'
_journal_page_first 1088
_journal_page_last 1095
_journal_paper_doi 10.1107/S0567740877005433
_journal_volume 33
_journal_year 1977
_chemical_formula_sum 'Al65 Cr27 Fe8'
_chemical_name_structure_type Al8Cr5
_space_group_IT_number 160
_symmetry_cell_setting rhombohedral
_symmetry_space_group_name_Hall 'R 3 -2"'
_symmetry_space_group_name_H-M 'R 3 m :H'
_cell_angle_alpha 90.00000
_cell_angle_beta 90.00000
_cell_angle_gamma 120.0(3)
_cell_formula_units_Z ?
_cell_length_a 12.6963024(3)
_cell_length_b 12.6963024(3)
_cell_length_c 7.9210911(7)
_cell_measurement_temperature 300
_cell_volume 1105.78(3)
_pd_meas_2theta_range_inc 0.03200
_pd_meas_2theta_range_max 143.98399
_pd_meas_2theta_range_min 14.00000
_pd_meas_number_of_points 4063
_cod_depositor_comments
;
The following automatic conversions were performed:
'_symmetry_cell_setting' value 'Rhombohedral' changed to 'rhombohedral'
according to '/home/saulius/struct/CIF-dictionaries/cif_core.dic'
dictionary named 'cif_core.dic' version 2.4.1 from 2010-06-29.

Automatic conversion script
Id: cif_fix_enum 1527 2010-12-29 10:47:43Z saulius 

The following automatic conversions were performed:

'_cell_measurement_temperature' value '300K' was changed to '300' -
the value should be numeric and without a unit designator.

Automatic conversion script
Id: cif_fix_values 1646 2011-03-28 12:23:43Z adriana 
;
_cod_original_sg_symbol_H-M 'R 3 M'
_cod_database_code 1100051

loop_
_symmetry_equiv_pos_as_xyz
x,y,z
-y,x-y,z
-x+y,-x,z
-y,-x,z
-x+y,y,z
x,x-y,z
x+2/3,y+1/3,z+1/3
-y+2/3,x-y+1/3,z+1/3
-x+y+2/3,-x+1/3,z+1/3
-y+2/3,-x+1/3,z+1/3
-x+y+2/3,y+1/3,z+1/3
x+2/3,x-y+1/3,z+1/3
x+1/3,y+2/3,z+2/3
-y+1/3,x-y+2/3,z+2/3
-x+y+1/3,-x+2/3,z+2/3
-y+1/3,-x+2/3,z+2/3
-x+y+1/3,y+2/3,z+2/3
x+1/3,x-y+2/3,z+2/3

loop_
_atom_site_label
_atom_site_fract_x
_atom_site_fract_y
_atom_site_fract_z
_atom_site_U_iso_or_equiv
_atom_site_occupancy
_atom_site_adp_type
_atom_site_type_symbol
al6 0.33760 0.29120 0.34450 0.01064 1.00000 Uiso al
cr1 0.00000 0.00000 0.17950 0.00215 0.40000 Uiso cr
Fe1 0.00000 0.00000 0.17950 0.00215 0.10000 Uiso fe
cr2 0.07170 0.92830 0.93380 0.00697 0.34200 Uiso cr
Fe2 0.07170 0.92830 0.93380 0.00697 0.08556 Uiso fe
al1 0.07170 0.92830 0.93380 0.00633 0.57256 Uiso al
cr3 0.00000 0.00000 0.69290 0.00215 0.80000 Uiso cr
fe3 0.00000 0.00000 0.69290 0.00215 0.20000 Uiso fe
cr4 0.21830 0.78170 0.78170 0.00583 0.80000 Uiso cr
fe4 0.21830 0.78170 0.78170 0.00583 0.20000 Uiso fe
cr5 0.44640 0.55360 0.92350 0.00317 0.49467 Uiso cr
fe5 0.44640 0.55360 0.92350 0.00317 0.12367 Uiso fe
al2 0.44640 0.55360 0.92350 0.00317 0.38156 Uiso al
cr6 0.26290 0.73710 0.09790 0.00760 0.34200 Uiso cr
fe6 0.26290 0.73710 0.09790 0.00760 0.08556 Uiso fe
al3 0.26290 0.73710 0.09790 0.00760 0.57256 Uiso al
al4 0.21620 0.78380 0.42300 0.01621 1.00000 Uiso al
al5 0.45200 0.54800 0.27710 0.00532 1.00000 Uiso al

loop_
_atom_type_symbol
_atom_type_scat_Cromer_Mann_a1
_atom_type_scat_Cromer_Mann_b1
_atom_type_scat_Cromer_Mann_a2
_atom_type_scat_Cromer_Mann_b2
_atom_type_scat_Cromer_Mann_a3
_atom_type_scat_Cromer_Mann_b3
_atom_type_scat_Cromer_Mann_a4
_atom_type_scat_Cromer_Mann_b4
_atom_type_scat_Cromer_Mann_c
_atom_type_scat_dispersion_real
_atom_type_scat_dispersion_imag
_atom_type_scat_source
al 6.42020 3.03870 1.90020 0.74260 1.59360 31.54720 1.96460 85.08860 1.11510 0.25900 0.32800 International_Tables_for_Crystallography_Vol.C(1991)_Tables_6.1.1.4_and_6.1.1.5
cr 10.64060 6.10380 7.35370 0.39200 3.32400 20.26260 1.49220 98.73990 1.18320 -0.95900 3.06900 International_Tables_for_Crystallography_Vol.C(1991)_Tables_6.1.1.4_and_6.1.1.5
fe 11.76950 4.76110 7.35730 0.30720 3.52220 15.35350 2.30450 76.88050 1.03690 -3.36100 0.49200 International_Tables_for_Crystallography_Vol.C(1991)_Tables_6.1.1.4_and_6.1.1.5
